data_7053010
loop_
_publ_author_name
'Seidel, Nadine'
'Hahn, Torsten'
'Liebing, Simon'
'Seichter, Wilhelm'
'Kortus, Jens'
'Weber, Edwin'

_publ_section_title
;
 Synthesis and properties of new 9,10-anthraquinone derived compounds for
 molecular electronics
;
_journal_issue 3
_journal_name_full 'New Journal of Chemistry'
_journal_page_first 601
_journal_paper_doi 10.1039/c2nj40772h
_journal_volume 37
_journal_year 2013
_chemical_formula_moiety 'C16 H13 Br O2'
_chemical_formula_sum 'C16 H13 Br O2'
_chemical_formula_weight 317.17
_space_group_IT_number 9
_symmetry_cell_setting monoclinic
_symmetry_space_group_name_Hall 'C -2yc'
_symmetry_space_group_name_H-M 'C 1 c 1'
_atom_sites_solution_hydrogens geom
_atom_sites_solution_primary direct
_atom_sites_solution_secondary difmap
_audit_creation_method SHELXL-97
_cell_angle_alpha 90.00
_cell_angle_beta 98.203(2)
_cell_angle_gamma 90.00
_cell_formula_units_Z 4
_cell_length_a 18.3586(5)
_cell_length_b 8.6988(2)
_cell_length_c 8.3214(2)
_cell_measurement_reflns_used 5839
_cell_measurement_temperature 296(2)
_cell_measurement_theta_max 23.75
_cell_measurement_theta_min 2.24
_cell_volume 1315.31(6)
_computing_cell_refinement 'SAINT-NT (Sheldrick, 2008)'
_computing_data_collection 'Kappa APEX 2 (Bruker-AXS)'
_computing_data_reduction SAINT
_computing_molecular_graphics 'ORTEP-3 (Farrugia)'
_computing_publication_material SHELXTL
_computing_structure_refinement 'SHELXL-97 (Sheldrick, 1997)'
_computing_structure_solution 'SHELXS-97 (Sheldrick, 1990)'
_diffrn_ambient_temperature 296(2)
_diffrn_measured_fraction_theta_full 0.996
_diffrn_measured_fraction_theta_max 0.996
_diffrn_measurement_device_type 'CCD area detector'
_diffrn_measurement_method 'phi and omega scans'
_diffrn_radiation_monochromator graphite
_diffrn_radiation_source 'fine-focus sealed tube'
_diffrn_radiation_type MoK\a
_diffrn_radiation_wavelength 0.71073
_diffrn_reflns_av_R_equivalents 0.0264
_diffrn_reflns_av_sigmaI/netI 0.0214
_diffrn_reflns_limit_h_max 24
_diffrn_reflns_limit_h_min -24
_diffrn_reflns_limit_k_max 11
_diffrn_reflns_limit_k_min -11
_diffrn_reflns_limit_l_max 11
_diffrn_reflns_limit_l_min -10
_diffrn_reflns_number 16059
_diffrn_reflns_theta_full 28.04
_diffrn_reflns_theta_max 28.04
_diffrn_reflns_theta_min 2.24
_diffrn_standards_decay_% <1%
_exptl_absorpt_coefficient_mu 3.119
_exptl_absorpt_correction_T_max 0.7885
_exptl_absorpt_correction_T_min 0.5215
_exptl_absorpt_correction_type multi-scan
_exptl_absorpt_process_details 'SADABS (Sheldrick, 2004)'
_exptl_crystal_colour colourless
_exptl_crystal_density_diffrn 1.602
_exptl_crystal_density_method 'not measured'
_exptl_crystal_description irregular
_exptl_crystal_F_000 640
_exptl_crystal_size_max 0.24
_exptl_crystal_size_mid 0.17
_exptl_crystal_size_min 0.08
_refine_diff_density_max 0.343
_refine_diff_density_min -0.191
_refine_diff_density_rms 0.059
_refine_ls_abs_structure_details 'Flack H D (1983), Acta Cryst. A39, 876-881'
_refine_ls_abs_structure_Flack 0.00(2)
_refine_ls_extinction_method none
_refine_ls_goodness_of_fit_ref 1.026
_refine_ls_hydrogen_treatment constr
_refine_ls_matrix_type full
_refine_ls_number_parameters 175
_refine_ls_number_reflns 3172
_refine_ls_number_restraints 2
_refine_ls_restrained_S_all 1.026
_refine_ls_R_factor_all 0.0459
_refine_ls_R_factor_gt 0.0324
_refine_ls_shift/su_max 0.001
_refine_ls_shift/su_mean 0.000
_refine_ls_structure_factor_coef Fsqd
_refine_ls_weighting_details 'calc w=1/[\s^2^(Fo^2^)+(0.0584P)^2^+0.0565P] where P=(Fo^2^+2Fc^2^)/3'
_refine_ls_weighting_scheme calc
_refine_ls_wR_factor_gt 0.0815
_refine_ls_wR_factor_ref 0.0902
_reflns_number_gt 2554
_reflns_number_total 3172
_reflns_threshold_expression >2sigma(I)
_cod_data_source_file c2nj40772h.txt
_cod_data_source_block nase15new
_cod_depositor_comments
;
The following automatic conversions were performed:

'_exptl_absorpt_correction_type' value 'multi scan' changed to
'multi-scan' according to
/home/saulius/struct/CIF-dictionaries/cif_core.dic dictionary named
'cif_core.dic' version 2.4.2 from 2011-04-26.

Automatic conversion script
Id: cif_fix_values 1891 2012-01-12 08:04:46Z andrius 
;
_cod_original_sg_symbol_H-M 'C c'
_cod_database_code 7053010

loop_
_symmetry_equiv_pos_as_xyz
'x, y, z'
'x, -y, z+1/2'
'x+1/2, y+1/2, z'
'x+1/2, -y+1/2, z+1/2'

loop_
_atom_site_label
_atom_site_type_symbol
_atom_site_fract_x
_atom_site_fract_y
_atom_site_fract_z
_atom_site_U_iso_or_equiv
_atom_site_adp_type
_atom_site_occupancy
_atom_site_symmetry_multiplicity
_atom_site_calc_flag
_atom_site_refinement_flags
Br1 Br 0.12646(3) 0.61874(4) 0.02641(5) 0.07358(14) Uani 1 1 d .
O1 O 0.27302(12) 0.4969(2) 0.0020(2) 0.0482(5) Uani 1 1 d .
O2 O 0.43556(11) 0.9798(2) 0.3027(2) 0.0497(5) Uani 1 1 d .
C1 C 0.31048(16) 0.6208(2) 0.0739(3) 0.0361(5) Uani 1 1 d .
C2 C 0.27428(14) 0.7376(3) 0.1487(3) 0.0358(5) Uani 1 1 d .
C3 C 0.19641(15) 0.7482(3) 0.1518(3) 0.0434(6) Uani 1 1 d .
C4 C 0.16649(19) 0.8609(4) 0.2351(4) 0.0540(8) Uani 1 1 d .
H4 H 0.1160 0.8627 0.2370 0.065 Uiso 1 1 calc R
C5 C 0.2116(2) 0.9749(3) 0.3184(4) 0.0579(8) Uani 1 1 d .
H5 H 0.1906 1.0501 0.3767 0.069 Uiso 1 1 calc R
C6 C 0.28457(18) 0.9763(3) 0.3149(3) 0.0467(6) Uani 1 1 d .
H6 H 0.3133 1.0538 0.3686 0.056 Uiso 1 1 calc R
C7 C 0.31870(16) 0.8597(3) 0.2292(3) 0.0369(5) Uani 1 1 d .
C8 C 0.39422(16) 0.8645(3) 0.2222(3) 0.0384(5) Uani 1 1 d .
C9 C 0.42895(14) 0.7525(3) 0.1412(3) 0.0374(5) Uani 1 1 d .
C10 C 0.50582(15) 0.7562(3) 0.1321(3) 0.0472(6) Uani 1 1 d .
H10 H 0.5342 0.8372 0.1796 0.057 Uiso 1 1 calc R
C11 C 0.53824(18) 0.6424(4) 0.0546(4) 0.0559(8) Uani 1 1 d .
H11 H 0.5885 0.6461 0.0500 0.067 Uiso 1 1 calc R
C12 C 0.4962(2) 0.5194(4) -0.0183(4) 0.0574(8) Uani 1 1 d .
H12 H 0.5191 0.4431 -0.0713 0.069 Uiso 1 1 calc R
C13 C 0.42322(17) 0.5100(3) -0.0128(3) 0.0472(6) Uani 1 1 d .
H13 H 0.3966 0.4272 -0.0614 0.057 Uiso 1 1 calc R
C14 C 0.38631(16) 0.6270(3) 0.0675(3) 0.0366(5) Uani 1 1 d .
C15 C 0.2662(3) 0.3721(3) 0.1119(5) 0.0635(9) Uani 1 1 d .
H15A H 0.3142 0.3418 0.1633 0.095 Uiso 1 1 calc R
H15B H 0.2426 0.2866 0.0528 0.095 Uiso 1 1 calc R
H15C H 0.2372 0.4045 0.1931 0.095 Uiso 1 1 calc R
C16 C 0.4432(2) 1.1143(3) 0.2061(5) 0.0594(8) Uani 1 1 d .
H16A H 0.4596 1.0847 0.1061 0.089 Uiso 1 1 calc R
H16B H 0.4786 1.1826 0.2646 0.089 Uiso 1 1 calc R
H16C H 0.3966 1.1656 0.1832 0.089 Uiso 1 1 calc R

loop_
_atom_site_aniso_label
_atom_site_aniso_U_11
_atom_site_aniso_U_22
_atom_site_aniso_U_33
_atom_site_aniso_U_23
_atom_site_aniso_U_13
_atom_site_aniso_U_12
Br1 0.04502(16) 0.0795(2) 0.0931(3) -0.0090(2) -0.00077(13) -0.0074(2)
O1 0.0581(12) 0.0464(11) 0.0392(9) -0.0094(8) 0.0034(9) -0.0097(8)
O2 0.0604(13) 0.0438(11) 0.0428(10) -0.0089(8) 0.0000(9) -0.0098(9)
C1 0.0460(13) 0.0335(12) 0.0284(10) -0.0018(9) 0.0036(9) -0.0002(10)
C2 0.0397(13) 0.0404(12) 0.0271(11) 0.0048(10) 0.0041(9) 0.0018(10)
C3 0.0403(13) 0.0485(15) 0.0418(14) 0.0053(11) 0.0075(11) 0.0019(11)
C4 0.0506(17) 0.0632(18) 0.0513(16) 0.0102(13) 0.0175(14) 0.0170(13)
C5 0.069(2) 0.0569(19) 0.0518(17) 0.0006(15) 0.0241(16) 0.0209(15)
C6 0.0628(17) 0.0414(15) 0.0380(14) -0.0037(11) 0.0148(13) 0.0059(12)
C7 0.0471(14) 0.0338(12) 0.0303(11) 0.0011(9) 0.0072(10) 0.0036(10)
C8 0.0468(14) 0.0368(13) 0.0304(11) -0.0003(9) 0.0015(10) -0.0008(10)
C9 0.0409(13) 0.0392(13) 0.0315(11) 0.0022(9) 0.0029(10) 0.0039(10)
C10 0.0425(14) 0.0551(16) 0.0433(16) 0.0048(12) 0.0042(12) 0.0024(12)
C11 0.0429(15) 0.071(2) 0.0553(17) 0.0087(15) 0.0132(13) 0.0160(14)
C12 0.0636(19) 0.0558(18) 0.0555(18) -0.0026(14) 0.0179(15) 0.0209(15)
C13 0.0553(16) 0.0439(15) 0.0431(14) -0.0054(11) 0.0092(12) 0.0125(12)
C14 0.0438(13) 0.0372(13) 0.0286(11) 0.0009(10) 0.0049(9) 0.0058(10)
C15 0.077(3) 0.0377(16) 0.073(2) -0.0010(14) 0.0031(18) -0.0085(13)
C16 0.078(2) 0.0422(17) 0.0597(18) -0.0062(13) 0.0147(17) -0.0144(14)

loop_
_atom_type_symbol
_atom_type_description
_atom_type_scat_dispersion_real
_atom_type_scat_dispersion_imag
_atom_type_scat_source
C C 0.0033 0.0016 'International Tables Vol C Tables 4.2.6.8 and 6.1.1.4'
H H 0.0000 0.0000 'International Tables Vol C Tables 4.2.6.8 and 6.1.1.4'
O O 0.0106 0.0060 'International Tables Vol C Tables 4.2.6.8 and 6.1.1.4'
Br Br -0.2901 2.4595 'International Tables Vol C Tables 4.2.6.8 and 6.1.1.4'

loop_
_geom_angle_atom_site_label_1
_geom_angle_atom_site_label_2
_geom_angle_atom_site_label_3
_geom_angle
C1 O1 C15 113.6(2)
C8 O2 C16 114.4(2)
O1 C1 C14 116.9(2)
O1 C1 C2 121.5(2)
C14 C1 C2 121.6(2)
C1 C2 C3 126.1(2)
C1 C2 C7 117.7(2)
C3 C2 C7 116.2(2)
C4 C3 C2 122.0(3)
C4 C3 Br1 114.6(2)
C2 C3 Br1 123.20(19)
C3 C4 C5 120.4(3)
C3 C4 H4 119.8
C5 C4 H4 119.8
C6 C5 C4 120.9(3)
C6 C5 H5 119.6
C4 C5 H5 119.6
C5 C6 C7 120.8(3)
C5 C6 H6 119.6
C7 C6 H6 119.6
C8 C7 C6 120.4(2)
C8 C7 C2 120.1(2)
C6 C7 C2 119.5(3)
O2 C8 C9 119.2(3)
O2 C8 C7 119.0(2)
C9 C8 C7 121.7(2)
C8 C9 C10 122.4(3)
C8 C9 C14 118.8(2)
C10 C9 C14 118.7(2)
C11 C10 C9 120.7(3)
C11 C10 H10 119.6
C9 C10 H10 119.6
C10 C11 C12 120.5(3)
C10 C11 H11 119.8
C12 C11 H11 119.8
C13 C12 C11 121.2(3)
C13 C12 H12 119.4
C11 C12 H12 119.4
C12 C13 C14 120.5(3)
C12 C13 H13 119.7
C14 C13 H13 119.7
C1 C14 C9 119.9(2)
C1 C14 C13 121.8(2)
C9 C14 C13 118.3(3)
O1 C15 H15A 109.5
O1 C15 H15B 109.5
H15A C15 H15B 109.5
O1 C15 H15C 109.5
H15A C15 H15C 109.5
H15B C15 H15C 109.5
O2 C16 H16A 109.5
O2 C16 H16B 109.5
H16A C16 H16B 109.5
O2 C16 H16C 109.5
H16A C16 H16C 109.5
H16B C16 H16C 109.5

loop_
_geom_bond_atom_site_label_1
_geom_bond_atom_site_label_2
_geom_bond_distance
Br1 C3 1.903(3)
O1 C1 1.370(3)
O1 C15 1.436(4)
O2 C8 1.373(3)
O2 C16 1.438(4)
C1 C14 1.402(4)
C1 C2 1.407(3)
C2 C3 1.436(4)
C2 C7 1.445(4)
C3 C4 1.361(4)
C4 C5 1.410(5)
C4 H4 0.9300
C5 C6 1.344(5)
C5 H5 0.9300
C6 C7 1.434(4)
C6 H6 0.9300
C7 C8 1.397(4)
C8 C9 1.390(4)
C9 C10 1.424(4)
C9 C14 1.429(4)
C10 C11 1.364(4)
C10 H10 0.9300
C11 C12 1.405(5)
C11 H11 0.9300
C12 C13 1.350(5)
C12 H12 0.9300
C13 C14 1.439(3)
C13 H13 0.9300
C15 H15A 0.9600
C15 H15B 0.9600
C15 H15C 0.9600
C16 H16A 0.9600
C16 H16B 0.9600
C16 H16C 0.9600

loop_
_geom_torsion_atom_site_label_1
_geom_torsion_atom_site_label_2
_geom_torsion_atom_site_label_3
_geom_torsion_atom_site_label_4
_geom_torsion
C15 O1 C1 C14 93.4(3)
C15 O1 C1 C2 -87.5(3)
O1 C1 C2 C3 -3.9(4)
C14 C1 C2 C3 175.2(2)
O1 C1 C2 C7 176.7(2)
C14 C1 C2 C7 -4.2(3)
C1 C2 C3 C4 176.2(3)
C7 C2 C3 C4 -4.3(4)
C1 C2 C3 Br1 -9.4(3)
C7 C2 C3 Br1 170.05(18)
C2 C3 C4 C5 1.8(4)
Br1 C3 C4 C5 -173.0(2)
C3 C4 C5 C6 1.2(4)
C4 C5 C6 C7 -1.4(4)
C5 C6 C7 C8 178.2(3)
C5 C6 C7 C2 -1.3(4)
C1 C2 C7 C8 4.1(3)
C3 C2 C7 C8 -175.4(2)
C1 C2 C7 C6 -176.5(2)
C3 C2 C7 C6 4.0(3)
C16 O2 C8 C9 90.7(3)
C16 O2 C8 C7 -91.7(3)
C6 C7 C8 O2 2.0(4)
C2 C7 C8 O2 -178.6(2)
C6 C7 C8 C9 179.5(2)
C2 C7 C8 C9 -1.0(4)
O2 C8 C9 C10 -2.8(4)
C7 C8 C9 C10 179.6(2)
O2 C8 C9 C14 175.6(2)
C7 C8 C9 C14 -1.9(4)
C8 C9 C10 C11 178.5(3)
C14 C9 C10 C11 0.1(4)
C9 C10 C11 C12 0.2(5)
C10 C11 C12 C13 -0.4(5)
C11 C12 C13 C14 0.4(5)
O1 C1 C14 C9 -179.5(2)
C2 C1 C14 C9 1.3(3)
O1 C1 C14 C13 0.9(3)
C2 C1 C14 C13 -178.2(2)
C8 C9 C14 C1 1.8(4)
C10 C9 C14 C1 -179.7(2)
C8 C9 C14 C13 -178.6(2)
C10 C9 C14 C13 -0.1(3)
C12 C13 C14 C1 179.5(3)
C12 C13 C14 C9 -0.1(4)
